data_4003905
loop_
_publ_author_name
'Restle, Tassilo M. F.'
'Sedlmeier, Christian'
'Kirchhain, Holger'
'Klein, Wilhelm'
'Raudaschl-Sieber, Gabriele'
'van W\"ullen, Leo'
'F\"assler, Thomas F.'

_publ_section_title
;
 Fast Lithium-Ion Conduction in Phosphide Li9GaP4
;
_journal_issue 8
_journal_name_full 'Chemistry of Materials'
_journal_page_first 2957
_journal_page_last 2966
_journal_paper_doi 10.1021/acs.chemmater.1c00504
_journal_volume 33
_journal_year 2021
_chemical_formula_moiety 'Ga P4, 8.595(Li)'
_chemical_formula_sum 'Ga Li8.6 P4'
_chemical_formula_weight 253.35
_chemical_name_systematic 'nonalithium gallium tetraphosphide'
_space_group_crystal_system cubic
_space_group_IT_number 218
_space_group_name_Hall 'P -4n 2 3'
_space_group_name_H-M_alt 'P -4 3 n'
_atom_sites_solution_primary direct
_atom_sites_solution_secondary difmap
_audit_creation_method SHELXL-2014/7
_cell_angle_alpha 90
_cell_angle_beta 90
_cell_angle_gamma 90
_cell_formula_units_Z 8
_cell_length_a 11.9053(7)
_cell_length_b 11.9053(7)
_cell_length_c 11.9053(7)
_cell_measurement_reflns_used 30515
_cell_measurement_temperature 293(2)
_cell_measurement_theta_max 51.20
_cell_measurement_theta_min 3.42
_cell_volume 1687.41(17)
_computing_cell_refinement 'STOE X-AREA 1.76'
_computing_data_collection 'STOE X-AREA 1.76'
_computing_data_reduction 'STOE X-AREA 1.76'
_computing_molecular_graphics 'DIAMOND 3.2k'
_computing_structure_refinement SHELXL-2014/7
_computing_structure_solution SHELXS-86
_diffrn_ambient_temperature 293(2)
_diffrn_detector Pilatus300K
_diffrn_detector_area_resol_mean 5.81
_diffrn_measured_fraction_theta_full 0.993
_diffrn_measured_fraction_theta_max 0.986
_diffrn_measurement_device_type 'STOE StadiVari'
_diffrn_measurement_method '\w scans'
_diffrn_radiation_collimation '0.6 mm diameter'
_diffrn_radiation_monochromator 'Graded multilayer mirror'
_diffrn_radiation_type MoK\a
_diffrn_radiation_wavelength 0.71073
_diffrn_reflns_av_R_equivalents 0.0598
_diffrn_reflns_av_unetI/netI 0.0273
_diffrn_reflns_Laue_measured_fraction_full 0.993
_diffrn_reflns_Laue_measured_fraction_max 0.986
_diffrn_reflns_limit_h_max 26
_diffrn_reflns_limit_h_min -23
_diffrn_reflns_limit_k_max 26
_diffrn_reflns_limit_k_min -24
_diffrn_reflns_limit_l_max 25
_diffrn_reflns_limit_l_min -20
_diffrn_reflns_number 50875
_diffrn_reflns_point_group_measured_fraction_full 0.996
_diffrn_reflns_point_group_measured_fraction_max 0.986
_diffrn_reflns_theta_full 25.242
_diffrn_reflns_theta_max 52.056
_diffrn_reflns_theta_min 3.423
_diffrn_source 'Genix 3D HF Mo'
_diffrn_source_current 1.000
_diffrn_source_power 0.050
_diffrn_source_voltage 50
_exptl_absorpt_coefficient_mu 3.916
_exptl_absorpt_correction_T_max 1
_exptl_absorpt_correction_T_min 0.626
_exptl_absorpt_correction_type empirical
_exptl_absorpt_process_details 'STOE X-AREA 1.76'
_exptl_crystal_colour dark-red
_exptl_crystal_density_diffrn 1.995
_exptl_crystal_description plate
_exptl_crystal_F_000 935
_exptl_crystal_size_max 0.2
_exptl_crystal_size_mid 0.11
_exptl_crystal_size_min 0.01
_refine_diff_density_max 0.763
_refine_diff_density_min -0.597
_refine_diff_density_rms 0.105
_refine_ls_abs_structure_details
;
 Refined as an inversion twin.
;
_refine_ls_abs_structure_Flack 0.308(17)
_refine_ls_extinction_method none
_refine_ls_goodness_of_fit_ref 1.096
_refine_ls_hydrogen_treatment undef
_refine_ls_matrix_type full
_refine_ls_number_parameters 65
_refine_ls_number_reflns 3186
_refine_ls_number_restraints 0
_refine_ls_restrained_S_all 1.096
_refine_ls_R_factor_all 0.0816
_refine_ls_R_factor_gt 0.0307
_refine_ls_shift/su_max 0.000
_refine_ls_shift/su_mean 0.000
_refine_ls_structure_factor_coef Fsqd
_refine_ls_weighting_details 'w=1/[\s^2^(Fo^2^)+(0.0234P)^2^+0.3070P] where P=(Fo^2^+2Fc^2^)/3'
_refine_ls_weighting_scheme calc
_refine_ls_wR_factor_gt 0.0513
_refine_ls_wR_factor_ref 0.0662
_reflns_Friedel_coverage 0.838
_reflns_Friedel_fraction_full 1.000
_reflns_Friedel_fraction_max 0.986
_reflns_number_gt 1832
_reflns_number_total 3186
_reflns_threshold_expression 'I > 2\s(I)'
_cod_data_source_file Li9GaP4_293K.cif
_cod_data_source_block TR-350-2_293K
_cod_depositor_comments 'Adding full bibliography for 4003902--4003907.cif.'
_cod_original_cell_volume 1687.4(3)
_cod_original_formula_sum 'Ga Li8.60 P4'
_cod_database_code 4003905
_shelx_shelxl_version_number 2014/7
_shelx_space_group_comment
;
The symmetry employed for this shelxl refinement is uniquely defined
by the following loop, which should always be used as a source of
symmetry information in preference to the above space-group names.
They are only intended as comments.
;

loop_
_space_group_symop_operation_xyz
'x, y, z'
'-x, -y, z'
'-x, y, -z'
'x, -y, -z'
'z, x, y'
'z, -x, -y'
'-z, -x, y'
'-z, x, -y'
'y, z, x'
'-y, z, -x'
'y, -z, -x'
'-y, -z, x'
'y+1/2, x+1/2, z+1/2'
'-y+1/2, -x+1/2, z+1/2'
'y+1/2, -x+1/2, -z+1/2'
'-y+1/2, x+1/2, -z+1/2'
'x+1/2, z+1/2, y+1/2'
'-x+1/2, z+1/2, -y+1/2'
'-x+1/2, -z+1/2, y+1/2'
'x+1/2, -z+1/2, -y+1/2'
'z+1/2, y+1/2, x+1/2'
'z+1/2, -y+1/2, -x+1/2'
'-z+1/2, y+1/2, -x+1/2'
'-z+1/2, -y+1/2, x+1/2'

loop_
_atom_site_label
_atom_site_type_symbol
_atom_site_fract_x
_atom_site_fract_y
_atom_site_fract_z
_atom_site_U_iso_or_equiv
_atom_site_adp_type
_atom_site_occupancy
_atom_site_site_symmetry_order
_atom_site_calc_flag
_atom_site_refinement_flags_posn
_atom_site_refinement_flags_adp
_atom_site_refinement_flags_occupancy
_atom_site_disorder_assembly
_atom_site_disorder_group
Ga1 Ga 0.0000 0.0000 0.0000 0.0113(2) Uani 1 12 d S T P . .
Ga2 Ga 0.5000 0.2500 0.0000 0.01079(11) Uani 1 4 d S T P . .
P1 P 0.11857(7) 0.11857(7) 0.11857(7) 0.0100(3) Uani 1 3 d S T P . .
P2 P 0.37643(4) 0.36731(5) 0.11739(6) 0.01113(13) Uani 1 1 d . . . . .
Li1 Li 0.5000 0.5000 0.0000 0.031(5) Uani 1 4 d S T P . .
Li2 Li 0.2500 0.5000 0.0000 0.018(4) Uani 0.74(5) 4 d S T P . .
Li3 Li 0.2476(10) 0.2476(10) 0.2476(10) 0.012(4) Uani 0.55(4) 3 d S T P . .
Li4 Li 0.2532(6) 0.0000 0.0000 0.021(2) Uani 1 2 d S T P . .
Li5 Li 0.4966(9) 0.2606(7) 0.2533(5) 0.041(3) Uani 1 1 d . . . . .
Li6A Li 0.3380(11) 0.5832(13) 0.0902(12) 0.034(4) Uani 0.43(3) 1 d . . P . .
Li6B Li 0.3341(16) 0.152(2) 0.1606(19) 0.030(7) Uani 0.22(2) 1 d . . P . .
Li7 Li 0.343(3) 0.343(3) 0.343(3) 0.062(13) Uani 0.29 3 d S T P . .

loop_
_atom_site_aniso_label
_atom_site_aniso_U_11
_atom_site_aniso_U_22
_atom_site_aniso_U_33
_atom_site_aniso_U_23
_atom_site_aniso_U_13
_atom_site_aniso_U_12
Ga1 0.0113(2) 0.0113(2) 0.0113(2) 0.000 0.000 0.000
Ga2 0.01126(14) 0.0098(2) 0.01126(14) 0.000 0.000 0.000
P1 0.0100(3) 0.0100(3) 0.0100(3) 0.00011(16) 0.00011(16) 0.00011(16)
P2 0.0108(3) 0.01064(19) 0.0120(3) -0.0014(2) 0.00070(19) 0.0009(2)
Li1 0.064(11) 0.008(5) 0.021(7) 0.000 0.000 0.000
Li2 0.016(10) 0.019(6) 0.019(6) 0.000 0.000 0.000
Li3 0.012(4) 0.012(4) 0.012(4) 0.003(2) 0.003(2) 0.003(2)
Li4 0.020(5) 0.021(4) 0.023(4) -0.005(3) 0.000 0.000
Li5 0.055(5) 0.041(4) 0.027(4) -0.005(3) -0.015(5) 0.010(5)
Li6A 0.032(7) 0.042(8) 0.029(7) 0.008(5) 0.009(5) 0.018(6)
Li6B 0.023(9) 0.042(15) 0.025(11) 0.013(9) -0.004(7) -0.024(9)
Li7 0.062(13) 0.062(13) 0.062(13) 0.034(18) 0.034(18) 0.034(18)

loop_
_atom_type_symbol
_atom_type_description
_atom_type_scat_dispersion_real
_atom_type_scat_dispersion_imag
_atom_type_scat_source
Li Li -0.0003 0.0001 'International Tables Vol C Tables 4.2.6.8 and 6.1.1.4'
Ga Ga 0.2307 1.6083 'International Tables Vol C Tables 4.2.6.8 and 6.1.1.4'
P P 0.1023 0.0942 'International Tables Vol C Tables 4.2.6.8 and 6.1.1.4'

loop_
_geom_angle_atom_site_label_1
_geom_angle_atom_site_label_2
_geom_angle_atom_site_label_3
_geom_angle
_geom_angle_site_symmetry_1
_geom_angle_site_symmetry_3
_geom_angle_publ_flag
P1 Ga1 P1 109.5 4 3 ?
P1 Ga1 P1 109.5 4 2 ?
P1 Ga1 P1 109.5 3 2 ?
P1 Ga1 P1 109.5 4 . ?
P1 Ga1 P1 109.5 3 . ?
P1 Ga1 P1 109.5 2 . ?
P1 Ga1 Li4 54.7 4 . ?
P1 Ga1 Li4 125.3 3 . ?
P1 Ga1 Li4 125.3 2 . ?
P1 Ga1 Li4 54.7 . . ?
P1 Ga1 Li4 54.7 4 10 ?
P1 Ga1 Li4 54.7 3 10 ?
P1 Ga1 Li4 125.3 2 10 ?
P1 Ga1 Li4 125.3 . 10 ?
Li4 Ga1 Li4 90.0 . 10 ?
P1 Ga1 Li4 125.3 4 2 ?
P1 Ga1 Li4 54.7 3 2 ?
P1 Ga1 Li4 54.7 2 2 ?
P1 Ga1 Li4 125.3 . 2 ?
Li4 Ga1 Li4 180.0 . 2 ?
Li4 Ga1 Li4 90.0 10 2 ?
P1 Ga1 Li4 125.3 4 5 ?
P1 Ga1 Li4 54.7 3 5 ?
P1 Ga1 Li4 125.3 2 5 ?
P1 Ga1 Li4 54.7 . 5 ?
Li4 Ga1 Li4 90.0 . 5 ?
Li4 Ga1 Li4 90.0 10 5 ?
Li4 Ga1 Li4 90.0 2 5 ?
P1 Ga1 Li4 54.7 4 6 ?
P1 Ga1 Li4 125.3 3 6 ?
P1 Ga1 Li4 54.7 2 6 ?
P1 Ga1 Li4 125.3 . 6 ?
Li4 Ga1 Li4 90.0 . 6 ?
Li4 Ga1 Li4 90.0 10 6 ?
Li4 Ga1 Li4 90.0 2 6 ?
Li4 Ga1 Li4 180.0 5 6 ?
P1 Ga1 Li4 125.3 4 9 ?
P1 Ga1 Li4 125.3 3 9 ?
P1 Ga1 Li4 54.7 2 9 ?
P1 Ga1 Li4 54.7 . 9 ?
Li4 Ga1 Li4 90.0 . 9 ?
Li4 Ga1 Li4 180.0 10 9 ?
Li4 Ga1 Li4 90.0 2 9 ?
Li4 Ga1 Li4 90.0 5 9 ?
Li4 Ga1 Li4 90.0 6 9 ?
P1 Ga1 Li7 70.5 4 13_444 ?
P1 Ga1 Li7 70.5 3 13_444 ?
P1 Ga1 Li7 70.5 2 13_444 ?
P1 Ga1 Li7 180.0(15) . 13_444 ?
Li4 Ga1 Li7 125.3 . 13_444 ?
Li4 Ga1 Li7 54.7 10 13_444 ?
Li4 Ga1 Li7 54.7 2 13_444 ?
Li4 Ga1 Li7 125.3 5 13_444 ?
Li4 Ga1 Li7 54.7 6 13_444 ?
Li4 Ga1 Li7 125.3 9 13_444 ?
P1 Ga1 Li7 70.5 4 16_545 ?
P1 Ga1 Li7 180.0(5) 3 16_545 ?
P1 Ga1 Li7 70.5 2 16_545 ?
P1 Ga1 Li7 70.5 . 16_545 ?
Li4 Ga1 Li7 54.7 . 16_545 ?
Li4 Ga1 Li7 125.3 10 16_545 ?
Li4 Ga1 Li7 125.3 2 16_545 ?
Li4 Ga1 Li7 125.3 5 16_545 ?
Li4 Ga1 Li7 54.7 6 16_545 ?
Li4 Ga1 Li7 54.7 9 16_545 ?
Li7 Ga1 Li7 109.471(1) 13_444 16_545 ?
P2 Ga2 P2 108.749(12) . 24_554 ?
P2 Ga2 P2 108.749(12) . 22 ?
P2 Ga2 P2 110.92(2) 24_554 22 ?
P2 Ga2 P2 110.92(2) . 3_655 ?
P2 Ga2 P2 108.750(12) 24_554 3_655 ?
P2 Ga2 P2 108.750(12) 22 3_655 ?
P2 Ga2 Li6A 78.7(2) . 2_665 ?
P2 Ga2 Li6A 164.5(3) 24_554 2_665 ?
P2 Ga2 Li6A 78.1(3) 22 2_665 ?
P2 Ga2 Li6A 55.8(3) 3_655 2_665 ?
P2 Ga2 Li6A 164.5(3) . 21_544 ?
P2 Ga2 Li6A 55.8(3) 24_554 21_544 ?
P2 Ga2 Li6A 78.7(2) 22 21_544 ?
P2 Ga2 Li6A 78.1(3) 3_655 21_544 ?
Li6A Ga2 Li6A 116.6(3) 2_665 21_544 ?
P2 Ga2 Li6A 78.1(3) . 23_545 ?
P2 Ga2 Li6A 78.7(2) 24_554 23_545 ?
P2 Ga2 Li6A 55.8(3) 22 23_545 ?
P2 Ga2 Li6A 164.5(3) 3_655 23_545 ?
Li6A Ga2 Li6A 116.6(3) 2_665 23_545 ?
Li6A Ga2 Li6A 96.1(5) 21_544 23_545 ?
P2 Ga2 Li6A 55.8(3) . 4_565 ?
P2 Ga2 Li6A 78.1(3) 24_554 4_565 ?
P2 Ga2 Li6A 164.5(3) 22 4_565 ?
P2 Ga2 Li6A 78.7(2) 3_655 4_565 ?
Li6A Ga2 Li6A 96.1(5) 2_665 4_565 ?
Li6A Ga2 Li6A 116.6(3) 21_544 4_565 ?
Li6A Ga2 Li6A 116.6(3) 23_545 4_565 ?
P2 Ga2 Li1 55.463(12) . . ?
P2 Ga2 Li1 124.538(12) 24_554 . ?
P2 Ga2 Li1 124.538(12) 22 . ?
P2 Ga2 Li1 55.462(12) 3_655 . ?
Li6A Ga2 Li1 48.0(2) 2_665 . ?
Li6A Ga2 Li1 132.0(2) 21_544 . ?
Li6A Ga2 Li1 132.0(2) 23_545 . ?
Li6A Ga2 Li1 48.0(2) 4_565 . ?
P2 Ga2 Li1 124.537(12) . 21_544 ?
P2 Ga2 Li1 55.462(12) 24_554 21_544 ?
P2 Ga2 Li1 55.462(12) 22 21_544 ?
P2 Ga2 Li1 124.538(12) 3_655 21_544 ?
Li6A Ga2 Li1 132.0(2) 2_665 21_544 ?
Li6A Ga2 Li1 48.0(2) 21_544 21_544 ?
Li6A Ga2 Li1 48.0(2) 23_545 21_544 ?
Li6A Ga2 Li1 132.0(2) 4_565 21_544 ?
Li1 Ga2 Li1 180.0 . 21_544 ?
P2 Ga2 Li6B 57.5(6) . . ?
P2 Ga2 Li6B 77.7(4) 24_554 . ?
P2 Ga2 Li6B 76.8(5) 22 . ?
P2 Ga2 Li6B 168.4(6) 3_655 . ?
Li6A Ga2 Li6B 117.3(5) 2_665 . ?
Li6A Ga2 Li6B 113.3(6) 21_544 . ?
Li6A Ga2 Li6B 23.6(6) 23_545 . ?
Li6A Ga2 Li6B 93.6(6) 4_565 . ?
Li1 Ga2 Li6B 112.9(6) . . ?
Li1 Ga2 Li6B 67.1(6) 21_544 . ?
P2 Ga2 Li6B 77.7(4) . 22 ?
P2 Ga2 Li6B 168.4(6) 24_554 22 ?
P2 Ga2 Li6B 57.5(6) 22 22 ?
P2 Ga2 Li6B 76.8(5) 3_655 22 ?
Li6A Ga2 Li6B 23.6(6) 2_665 22 ?
Li6A Ga2 Li6B 117.3(5) 21_544 22 ?
Li6A Ga2 Li6B 93.6(6) 23_545 22 ?
Li6A Ga2 Li6B 113.3(6) 4_565 22 ?
Li1 Ga2 Li6B 67.1(6) . 22 ?
Li1 Ga2 Li6B 112.9(6) 21_544 22 ?
Li6B Ga2 Li6B 98.7(4) . 22 ?
Ga1 P1 Li5 110.0(2) . 24_554 ?
Ga1 P1 Li5 110.0(2) . 20_455 ?
Li5 P1 Li5 108.9(2) 24_554 20_455 ?
Ga1 P1 Li5 110.0(2) . 16_545 ?
Li5 P1 Li5 108.9(2) 24_554 16_545 ?
Li5 P1 Li5 108.9(2) 20_455 16_545 ?
Ga1 P1 Li4 74.02(13) . . ?
Li5 P1 Li4 67.84(17) 24_554 . ?
Li5 P1 Li4 175.7(3) 20_455 . ?
Li5 P1 Li4 70.28(17) 16_545 . ?
Ga1 P1 Li4 74.02(13) . 5 ?
Li5 P1 Li4 70.28(17) 24_554 5 ?
Li5 P1 Li4 67.84(17) 20_455 5 ?
Li5 P1 Li4 175.7(3) 16_545 5 ?
Li4 P1 Li4 112.72(11) . 5 ?
Ga1 P1 Li4 74.02(13) . 9 ?
Li5 P1 Li4 175.7(3) 24_554 9 ?
Li5 P1 Li4 70.28(17) 20_455 9 ?
Li5 P1 Li4 67.84(17) 16_545 9 ?
Li4 P1 Li4 112.72(11) . 9 ?
Li4 P1 Li4 112.72(11) 5 9 ?
Ga1 P1 Li6B 139.2(6) . 9 ?
Li5 P1 Li6B 110.8(6) 24_554 9 ?
Li5 P1 Li6B 55.0(6) 20_455 9 ?
Li5 P1 Li6B 56.1(6) 16_545 9 ?
Li4 P1 Li6B 123.0(6) . 9 ?
Li4 P1 Li6B 120.0(5) 5 9 ?
Li4 P1 Li6B 65.2(6) 9 9 ?
Ga1 P1 Li6B 139.2(6) . 5 ?
Li5 P1 Li6B 55.0(6) 24_554 5 ?
Li5 P1 Li6B 56.1(6) 20_455 5 ?
Li5 P1 Li6B 110.8(6) 16_545 5 ?
Li4 P1 Li6B 120.0(5) . 5 ?
Li4 P1 Li6B 65.2(6) 5 5 ?
Li4 P1 Li6B 123.0(6) 9 5 ?
Li6B P1 Li6B 68.9(9) 9 5 ?
Ga1 P1 Li6B 139.2(6) . . ?
Li5 P1 Li6B 56.1(6) 24_554 . ?
Li5 P1 Li6B 110.8(6) 20_455 . ?
Li5 P1 Li6B 55.0(6) 16_545 . ?
Li4 P1 Li6B 65.2(6) . . ?
Li4 P1 Li6B 123.0(6) 5 . ?
Li4 P1 Li6B 120.0(5) 9 . ?
Li6B P1 Li6B 68.9(9) 9 . ?
Li6B P1 Li6B 68.9(9) 5 . ?
Ga1 P1 Li3 180.0(2) . . ?
Li5 P1 Li3 70.0(2) 24_554 . ?
Li5 P1 Li3 70.0(2) 20_455 . ?
Li5 P1 Li3 70.0(2) 16_545 . ?
Li4 P1 Li3 105.98(13) . . ?
Li4 P1 Li3 105.98(13) 5 . ?
Li4 P1 Li3 105.98(13) 9 . ?
Li6B P1 Li3 40.8(6) 9 . ?
Li6B P1 Li3 40.8(6) 5 . ?
Li6B P1 Li3 40.8(6) . . ?
Ga2 P2 Li5 74.8(2) . . ?
Ga2 P2 Li1 72.438(15) . . ?
Li5 P2 Li1 109.6(2) . . ?
Ga2 P2 Li6A 72.1(4) . 4_565 ?
Li5 P2 Li6A 146.6(4) . 4_565 ?
Li1 P2 Li6A 56.0(3) . 4_565 ?
Ga2 P2 Li2 112.74(3) . . ?
Li5 P2 Li2 171.51(19) . . ?
Li1 P2 Li2 70.407(16) . . ?
Li6A P2 Li2 40.7(4) 4_565 . ?
Ga2 P2 Li5 73.10(14) . 24_554 ?
Li5 P2 Li5 113.52(10) . 24_554 ?
Li1 P2 Li5 113.5(2) . 24_554 ?
Li6A P2 Li5 59.9(3) 4_565 24_554 ?
Li2 P2 Li5 73.36(18) . 24_554 ?
Ga2 P2 Li3 112.3(2) . . ?
Li5 P2 Li3 71.0(5) . . ?
Li1 P2 Li3 175.0(3) . . ?
Li6A P2 Li3 126.2(5) 4_565 . ?
Li2 P2 Li3 108.22(19) . . ?
Li5 P2 Li3 70.1(6) 24_554 . ?
Ga2 P2 Li6A 126.0(3) . . ?
Li5 P2 Li6A 132.4(4) . . ?
Li1 P2 Li6A 55.4(3) . . ?
Li6A P2 Li6A 68.2(6) 4_565 . ?
Li2 P2 Li6A 40.3(3) . . ?
Li5 P2 Li6A 113.6(4) 24_554 . ?
Li3 P2 Li6A 120.3(3) . . ?
Ga2 P2 Li6B 126.0(4) . 5 ?
Li5 P2 Li6B 112.3(7) . 5 ?
Li1 P2 Li6B 137.4(6) . 5 ?
Li6A P2 Li6B 90.7(7) 4_565 5 ?
Li2 P2 Li6B 67.0(6) . 5 ?
Li5 P2 Li6B 54.6(5) 24_554 5 ?
Li3 P2 Li6B 41.4(6) . 5 ?
Li6A P2 Li6B 89.8(5) . 5 ?
Ga2 P2 Li6A 126.9(3) . 19_554 ?
Li5 P2 Li6A 138.6(4) . 19_554 ?
Li1 P2 Li6A 110.6(3) . 19_554 ?
Li6A P2 Li6A 68.7(6) 4_565 19_554 ?
Li2 P2 Li6A 40.2(3) . 19_554 ?
Li5 P2 Li6A 56.7(3) 24_554 19_554 ?
Li3 P2 Li6A 68.1(4) . 19_554 ?
Li6A P2 Li6A 68.0(5) . 19_554 ?
Li6B P2 Li6A 26.8(7) 5 19_554 ?
Ga2 P2 Li4 109.64(7) . 22 ?
Li5 P2 Li4 67.1(2) . 22 ?
Li1 P2 Li4 68.44(14) . 22 ?
Li6A P2 Li4 121.2(3) 4_565 22 ?
Li2 P2 Li4 105.81(7) . 22 ?
Li5 P2 Li4 177.18(19) 24_554 22 ?
Li3 P2 Li4 107.8(5) . 22 ?
Li6A P2 Li4 65.5(3) . 22 ?
Li6B P2 Li4 122.6(5) 5 22 ?
Li6A P2 Li4 120.9(3) 19_554 22 ?
Ga2 P2 Li6B 71.2(5) . . ?
Li5 P2 Li6B 59.7(5) . . ?
Li1 P2 Li6B 143.6(5) . . ?
Li6A P2 Li6B 111.8(6) 4_565 . ?
Li2 P2 Li6B 125.5(4) . . ?
Li5 P2 Li6B 55.3(5) 24_554 . ?
Li3 P2 Li6B 41.1(6) . . ?
Li6A P2 Li6B 158.6(6) . . ?
Li6B P2 Li6B 68.9(9) 5 . ?
Li6A P2 Li6B 91.8(5) 19_554 . ?
Li4 P2 Li6B 124.5(5) 22 . ?
Li6A Li1 Li6A 131.7(8) 4_565 2_665 ?
Li6A Li1 Li6A 127.3(6) 4_565 3_655 ?
Li6A Li1 Li6A 74.3(8) 2_665 3_655 ?
Li6A Li1 Li6A 74.3(8) 4_565 . ?
Li6A Li1 Li6A 127.3(6) 2_665 . ?
Li6A Li1 Li6A 131.7(8) 3_655 . ?
Li6A Li1 P2 161.6(4) 4_565 2_665 ?
Li6A Li1 P2 63.5(4) 2_665 2_665 ?
Li6A Li1 P2 62.2(3) 3_655 2_665 ?
Li6A Li1 P2 87.9(4) . 2_665 ?
Li6A Li1 P2 87.9(4) 4_565 3_655 ?
Li6A Li1 P2 62.2(3) 2_665 3_655 ?
Li6A Li1 P2 63.5(4) 3_655 3_655 ?
Li6A Li1 P2 161.6(4) . 3_655 ?
P2 Li1 P2 110.21(3) 2_665 3_655 ?
Li6A Li1 P2 63.5(4) 4_565 4_565 ?
Li6A Li1 P2 161.6(4) 2_665 4_565 ?
Li6A Li1 P2 87.9(4) 3_655 4_565 ?
Li6A Li1 P2 62.2(3) . 4_565 ?
P2 Li1 P2 104.20(3) 2_665 4_565 ?
P2 Li1 P2 114.16(3) 3_655 4_565 ?
Li6A Li1 P2 62.2(3) 4_565 . ?
Li6A Li1 P2 87.9(4) 2_665 . ?
Li6A Li1 P2 161.6(4) 3_655 . ?
Li6A Li1 P2 63.5(4) . . ?
P2 Li1 P2 114.16(3) 2_665 . ?
P2 Li1 P2 104.20(3) 3_655 . ?
P2 Li1 P2 110.21(3) 4_565 . ?
Li6A Li1 Li4 116.4(3) 4_565 22 ?
Li6A Li1 Li4 63.6(3) 2_665 22 ?
Li6A Li1 Li4 116.4(3) 3_655 22 ?
Li6A Li1 Li4 63.6(3) . 22 ?
P2 Li1 Li4 57.080(14) 2_665 22 ?
P2 Li1 Li4 122.920(13) 3_655 22 ?
P2 Li1 Li4 122.920(14) 4_565 22 ?
P2 Li1 Li4 57.080(13) . 22 ?
Li6A Li1 Li4 63.6(3) 4_565 21_554 ?
Li6A Li1 Li4 116.4(3) 2_665 21_554 ?
Li6A Li1 Li4 63.6(3) 3_655 21_554 ?
Li6A Li1 Li4 116.4(3) . 21_554 ?
P2 Li1 Li4 122.920(14) 2_665 21_554 ?
P2 Li1 Li4 57.080(13) 3_655 21_554 ?
P2 Li1 Li4 57.080(13) 4_565 21_554 ?
P2 Li1 Li4 122.920(13) . 21_554 ?
Li4 Li1 Li4 180.0 22 21_554 ?
Li6A Li1 Ga2 65.8(4) 4_565 . ?
Li6A Li1 Ga2 65.8(4) 2_665 . ?
Li6A Li1 Ga2 114.2(4) 3_655 . ?
Li6A Li1 Ga2 114.2(4) . . ?
P2 Li1 Ga2 127.900(14) 2_665 . ?
P2 Li1 Ga2 52.100(14) 3_655 . ?
P2 Li1 Ga2 127.900(14) 4_565 . ?
P2 Li1 Ga2 52.099(14) . . ?
Li4 Li1 Ga2 90.0 22 . ?
Li4 Li1 Ga2 90.0 21_554 . ?
Li6A Li1 Li2 142.9(4) 4_565 2_665 ?
Li6A Li1 Li2 37.1(4) 2_665 2_665 ?
Li6A Li1 Li2 37.1(4) 3_655 2_665 ?
Li6A Li1 Li2 142.9(4) . 2_665 ?
P2 Li1 Li2 55.104(13) 2_665 2_665 ?
P2 Li1 Li2 55.104(13) 3_655 2_665 ?
P2 Li1 Li2 124.896(13) 4_565 2_665 ?
P2 Li1 Li2 124.896(13) . 2_665 ?
Li4 Li1 Li2 90.0 22 2_665 ?
Li4 Li1 Li2 90.0 21_554 2_665 ?
Ga2 Li1 Li2 90.0 . 2_665 ?
Li6A Li2 Li6A 109.8(4) . 19_554 ?
Li6A Li2 Li6A 108.8(8) . 4_565 ?
Li6A Li2 Li6A 109.8(4) 19_554 4_565 ?
Li6A Li2 Li6A 109.8(4) . 18 ?
Li6A Li2 Li6A 108.8(8) 19_554 18 ?
Li6A Li2 Li6A 109.8(4) 4_565 18 ?
Li6A Li2 P2 179.0(5) . 19_554 ?
Li6A Li2 P2 71.1(4) 19_554 19_554 ?
Li6A Li2 P2 71.1(4) 4_565 19_554 ?
Li6A Li2 P2 69.4(4) 18 19_554 ?
Li6A Li2 P2 69.4(4) . 4_565 ?
Li6A Li2 P2 179.0(5) 19_554 4_565 ?
Li6A Li2 P2 71.1(4) 4_565 4_565 ?
Li6A Li2 P2 71.1(4) 18 4_565 ?
P2 Li2 P2 109.719(10) 19_554 4_565 ?
Li6A Li2 P2 71.1(4) . 18 ?
Li6A Li2 P2 69.4(4) 19_554 18 ?
Li6A Li2 P2 179.0(5) 4_565 18 ?
Li6A Li2 P2 71.1(4) 18 18 ?
P2 Li2 P2 108.98(2) 19_554 18 ?
P2 Li2 P2 109.719(10) 4_565 18 ?
Li6A Li2 P2 71.1(4) . . ?
Li6A Li2 P2 71.1(4) 19_554 . ?
Li6A Li2 P2 69.4(4) 4_565 . ?
Li6A Li2 P2 179.0(5) 18 . ?
P2 Li2 P2 109.719(10) 19_554 . ?
P2 Li2 P2 108.98(2) 4_565 . ?
P2 Li2 P2 109.719(10) 18 . ?
Li6A Li2 Li6B 14.0(6) . 23 ?
Li6A Li2 Li6B 102.3(6) 19_554 23 ?
Li6A Li2 Li6B 122.7(6) 4_565 23 ?
Li6A Li2 Li6B 102.5(7) 18 23 ?
P2 Li2 Li6B 166.1(5) 19_554 23 ?
P2 Li2 Li6B 76.8(4) 4_565 23 ?
P2 Li2 Li6B 57.2(5) 18 23 ?
P2 Li2 Li6B 78.4(5) . 23 ?
Li6A Li2 Li6B 122.7(6) . 24_554 ?
Li6A Li2 Li6B 102.5(7) 19_554 24_554 ?
Li6A Li2 Li6B 14.0(6) 4_565 24_554 ?
Li6A Li2 Li6B 102.3(6) 18 24_554 ?
P2 Li2 Li6B 57.2(5) 19_554 24_554 ?
P2 Li2 Li6B 78.4(5) 4_565 24_554 ?
P2 Li2 Li6B 166.1(5) 18 24_554 ?
P2 Li2 Li6B 76.8(4) . 24_554 ?
Li6B Li2 Li6B 136.7(9) 23 24_554 ?
Li6A Li2 Li6B 102.3(6) . 6_565 ?
Li6A Li2 Li6B 122.7(6) 19_554 6_565 ?
Li6A Li2 Li6B 102.5(7) 4_565 6_565 ?
Li6A Li2 Li6B 14.0(6) 18 6_565 ?
P2 Li2 Li6B 76.8(4) 19_554 6_565 ?
P2 Li2 Li6B 57.2(5) 4_565 6_565 ?
P2 Li2 Li6B 78.4(5) 18 6_565 ?
P2 Li2 Li6B 166.1(5) . 6_565 ?
Li6B Li2 Li6B 97.8(3) 23 6_565 ?
Li6B Li2 Li6B 97.8(3) 24_554 6_565 ?
Li6A Li2 Li6B 102.5(7) . 5 ?
Li6A Li2 Li6B 14.0(6) 19_554 5 ?
Li6A Li2 Li6B 102.3(6) 4_565 5 ?
Li6A Li2 Li6B 122.7(6) 18 5 ?
P2 Li2 Li6B 78.4(5) 19_554 5 ?
P2 Li2 Li6B 166.1(5) 4_565 5 ?
P2 Li2 Li6B 76.8(4) 18 5 ?
P2 Li2 Li6B 57.2(5) . 5 ?
Li6B Li2 Li6B 97.8(3) 23 5 ?
Li6B Li2 Li6B 97.8(3) 24_554 5 ?
Li6B Li2 Li6B 136.7(9) 6_565 5 ?
Li6B Li3 Li6B 108.0(8) . 9 ?
Li6B Li3 Li6B 108.0(8) . 5 ?
Li6B Li3 Li6B 108.0(8) 9 5 ?
Li6B Li3 Li7 110.9(8) . . ?
Li6B Li3 Li7 110.9(8) 9 . ?
Li6B Li3 Li7 110.9(8) 5 . ?
Li6B Li3 P2 71.0(7) . . ?
Li6B Li3 P2 177.3(12) 9 . ?
Li6B Li3 P2 70.1(7) 5 . ?
Li7 Li3 P2 71.8(4) . . ?
Li6B Li3 P2 177.3(12) . 5 ?
Li6B Li3 P2 70.1(7) 9 5 ?
Li6B Li3 P2 71.0(7) 5 5 ?
Li7 Li3 P2 71.8(4) . 5 ?
P2 Li3 P2 110.7(4) . 5 ?
Li6B Li3 P2 70.1(7) . 9 ?
Li6B Li3 P2 71.0(7) 9 9 ?
Li6B Li3 P2 177.3(12) 5 9 ?
Li7 Li3 P2 71.8(4) . 9 ?
P2 Li3 P2 110.7(4) . 9 ?
P2 Li3 P2 110.7(4) 5 9 ?
Li6B Li3 P1 69.1(8) . . ?
Li6B Li3 P1 69.1(8) 9 . ?
Li6B Li3 P1 69.1(8) 5 . ?
Li7 Li3 P1 180.0(10) . . ?
P2 Li3 P1 108.2(4) . . ?
P2 Li3 P1 108.2(4) 5 . ?
P2 Li3 P1 108.2(4) 9 . ?
Li6B Li3 Li6A 13.9(8) . 23_545 ?
Li6B Li3 Li6A 102.9(9) 9 23_545 ?
Li6B Li3 Li6A 121.8(9) 5 23_545 ?
Li7 Li3 Li6A 101.9(5) . 23_545 ?
P2 Li3 Li6A 76.7(3) . 23_545 ?
P2 Li3 Li6A 167.2(5) 5 23_545 ?
P2 Li3 Li6A 56.4(3) 9 23_545 ?
P1 Li3 Li6A 78.1(5) . 23_545 ?
Li6B Li3 Li6A 102.9(9) . 19_554 ?
Li6B Li3 Li6A 121.8(9) 9 19_554 ?
Li6B Li3 Li6A 13.9(8) 5 19_554 ?
Li7 Li3 Li6A 101.9(5) . 19_554 ?
P2 Li3 Li6A 56.4(3) . 19_554 ?
P2 Li3 Li6A 76.7(3) 5 19_554 ?
P2 Li3 Li6A 167.2(5) 9 19_554 ?
P1 Li3 Li6A 78.1(5) . 19_554 ?
Li6A Li3 Li6A 115.9(3) 23_545 19_554 ?
Li6B Li3 Li6A 121.8(9) . 15_455 ?
Li6B Li3 Li6A 13.9(8) 9 15_455 ?
Li6B Li3 Li6A 102.9(9) 5 15_455 ?
Li7 Li3 Li6A 101.9(5) . 15_455 ?
P2 Li3 Li6A 167.2(5) . 15_455 ?
P2 Li3 Li6A 56.4(3) 5 15_455 ?
P2 Li3 Li6A 76.7(3) 9 15_455 ?
P1 Li3 Li6A 78.1(5) . 15_455 ?
Li6A Li3 Li6A 115.9(3) 23_545 15_455 ?
Li6A Li3 Li6A 115.9(3) 19_554 15_455 ?
Li6B Li3 Li5 59.3(6) . . ?
Li6B Li3 Li5 129.0(8) 9 . ?
Li6B Li3 Li5 123.0(8) 5 . ?
Li7 Li3 Li5 51.7(3) . . ?
P2 Li3 Li5 53.0(3) . . ?
P2 Li3 Li5 123.5(7) 5 . ?
P2 Li3 Li5 58.1(3) 9 . ?
P1 Li3 Li5 128.3(3) . . ?
Li6A Li3 Li5 52.1(3) 23_545 . ?
Li6A Li3 Li5 109.2(4) 19_554 . ?
Li6A Li3 Li5 132.0(5) 15_455 . ?
P1 Li4 P1 102.5(3) 4 . ?
P1 Li4 P2 112.722(16) 4 24_554 ?
P1 Li4 P2 109.95(2) . 24_554 ?
P1 Li4 P2 109.95(2) 4 23_545 ?
P1 Li4 P2 112.722(16) . 23_545 ?
P2 Li4 P2 109.0(3) 24_554 23_545 ?
P1 Li4 Li6B 58.9(4) 4 4 ?
P1 Li4 Li6B 161.3(5) . 4 ?
P2 Li4 Li6B 78.9(6) 24_554 4 ?
P2 Li4 Li6B 78.1(4) 23_545 4 ?
P1 Li4 Li6B 161.3(5) 4 . ?
P1 Li4 Li6B 58.9(4) . . ?
P2 Li4 Li6B 78.1(4) 24_554 . ?
P2 Li4 Li6B 78.9(6) 23_545 . ?
Li6B Li4 Li6B 139.8(9) 4 . ?
P1 Li4 Li5 55.93(15) 4 23_545 ?
P1 Li4 Li5 121.8(2) . 23_545 ?
P2 Li4 Li5 128.2(2) 24_554 23_545 ?
P2 Li4 Li5 54.02(15) 23_545 23_545 ?
Li6B Li4 Li5 51.2(6) 4 23_545 ?
Li6B Li4 Li5 130.2(6) . 23_545 ?
P1 Li4 Li5 121.8(2) 4 24_554 ?
P1 Li4 Li5 55.93(15) . 24_554 ?
P2 Li4 Li5 54.02(15) 24_554 24_554 ?
P2 Li4 Li5 128.2(2) 23_545 24_554 ?
Li6B Li4 Li5 130.2(6) 4 24_554 ?
Li6B Li4 Li5 51.2(6) . 24_554 ?
Li5 Li4 Li5 176.9(3) 23_545 24_554 ?
P1 Li4 Li6A 166.2(3) 4 23_545 ?
P1 Li4 Li6A 81.1(3) . 23_545 ?
P2 Li4 Li6A 77.8(3) 24_554 23_545 ?
P2 Li4 Li6A 56.9(3) 23_545 23_545 ?
Li6B Li4 Li6A 117.4(6) 4 23_545 ?
Li6B Li4 Li6A 24.8(6) . 23_545 ?
Li5 Li4 Li6A 110.7(4) 23_545 23_545 ?
Li5 Li4 Li6A 71.4(4) 24_554 23_545 ?
P1 Li4 Li6A 81.1(3) 4 24_554 ?
P1 Li4 Li6A 166.2(3) . 24_554 ?
P2 Li4 Li6A 56.9(3) 24_554 24_554 ?
P2 Li4 Li6A 77.8(3) 23_545 24_554 ?
Li6B Li4 Li6A 24.8(6) 4 24_554 ?
Li6B Li4 Li6A 117.4(6) . 24_554 ?
Li5 Li4 Li6A 71.4(4) 23_545 24_554 ?
Li5 Li4 Li6A 110.7(4) 24_554 24_554 ?
Li6A Li4 Li6A 98.6(6) 23_545 24_554 ?
P1 Li4 Li7 75.7(6) 4 16_545 ?
P1 Li4 Li7 75.7(6) . 16_545 ?
P2 Li4 Li7 167.6(10) 24_554 16_545 ?
P2 Li4 Li7 58.8(10) 23_545 16_545 ?
Li6B Li4 Li7 99.1(6) 4 16_545 ?
Li6B Li4 Li7 96.5(6) . 16_545 ?
Li5 Li4 Li7 48.0(4) 23_545 16_545 ?
Li5 Li4 Li7 130.4(4) 24_554 16_545 ?
Li6A Li4 Li7 92.6(8) 23_545 16_545 ?
Li6A Li4 Li7 118.1(7) 24_554 16_545 ?
P1 Li4 Li7 75.7(6) 4 14_554 ?
P1 Li4 Li7 75.7(6) . 14_554 ?
P2 Li4 Li7 58.8(10) 24_554 14_554 ?
P2 Li4 Li7 167.6(10) 23_545 14_554 ?
Li6B Li4 Li7 96.5(6) 4 14_554 ?
Li6B Li4 Li7 99.1(6) . 14_554 ?
Li5 Li4 Li7 130.4(4) 23_545 14_554 ?
Li5 Li4 Li7 48.0(4) 24_554 14_554 ?
Li6A Li4 Li7 118.1(7) 23_545 14_554 ?
Li6A Li4 Li7 92.6(8) 24_554 14_554 ?
Li7 Li4 Li7 133(2) 16_545 14_554 ?
Li7 Li5 Li6B 127.5(10) . 15 ?
Li7 Li5 Li6B 130.1(11) . 22 ?
Li6B Li5 Li6B 76.4(13) 15 22 ?
Li7 Li5 Li6A 118.8(4) . 9 ?
Li6B Li5 Li6A 28.8(7) 15 9 ?
Li6B Li5 Li6A 100.8(8) 22 9 ?
Li7 Li5 P2 68.5(7) . . ?
Li6B Li5 P2 162.8(8) 15 . ?
Li6B Li5 P2 88.0(6) 22 . ?
Li6A Li5 P2 155.7(5) 9 . ?
Li7 Li5 P1 86.5(15) . 15 ?
Li6B Li5 P1 64.5(6) 15 15 ?
Li6B Li5 P1 63.9(5) 22 15 ?
Li6A Li5 P1 88.9(5) 9 15 ?
P2 Li5 P1 115.2(3) . 15 ?
Li7 Li5 Li6B 79.3(16) . . ?
Li6B Li5 Li6B 121.9(12) 15 . ?
Li6B Li5 Li6B 129.1(9) 22 . ?
Li6A Li5 Li6B 94.4(8) 9 . ?
P2 Li5 Li6B 63.1(6) . . ?
P1 Li5 Li6B 165.3(7) 15 . ?
Li7 Li5 Li6A 102.7(15) . 23_545 ?
Li6B Li5 Li6A 96.0(7) 15 23_545 ?
Li6B Li5 Li6A 119.1(6) 22 23_545 ?
Li6A Li5 Li6A 70.8(8) 9 23_545 ?
P2 Li5 Li6A 85.1(4) . 23_545 ?
P1 Li5 Li6A 159.7(5) 15 23_545 ?
Li6B Li5 Li6A 27.3(7) . 23_545 ?
Li7 Li5 P2 161.7(15) . 22 ?
Li6B Li5 P2 63.4(6) 15 22 ?
Li6B Li5 P2 63.5(6) 22 22 ?
Li6A Li5 P2 62.3(4) 9 22 ?
P2 Li5 P2 103.2(2) . 22 ?
P1 Li5 P2 111.7(4) 15 22 ?
Li6B Li5 P2 82.4(6) . 22 ?
Li6A Li5 P2 59.6(4) 23_545 22 ?
Li7 Li5 P2 64.7(7) . 9 ?
Li6B Li5 P2 85.0(7) 15 9 ?
Li6B Li5 P2 161.1(8) 22 9 ?
Li6A Li5 P2 60.4(3) 9 9 ?
P2 Li5 P2 110.0(4) . 9 ?
P1 Li5 P2 110.7(2) 15 9 ?
Li6B Li5 P2 59.5(5) . 9 ?
Li6A Li5 P2 59.4(4) 23_545 9 ?
P2 Li5 P2 105.4(3) 22 9 ?
Li7 Li5 Li4 66.7(9) . 22 ?
Li6B Li5 Li4 118.0(7) 15 22 ?
Li6B Li5 Li4 63.4(6) 22 22 ?
Li6A Li5 Li4 145.0(5) 9 22 ?
P2 Li5 Li4 58.9(2) . 22 ?
P1 Li5 Li4 56.23(17) 15 22 ?
Li6B Li5 Li4 120.0(7) . 22 ?
Li6A Li5 Li4 144.0(5) 23_545 22 ?
P2 Li5 Li4 124.1(3) 22 22 ?
P2 Li5 Li4 130.4(4) 9 22 ?
Li7 Li5 Li4 65.1(9) . 14 ?
Li6B Li5 Li4 62.4(6) 15 14 ?
Li6B Li5 Li4 116.0(5) 22 14 ?
Li6A Li5 Li4 62.9(4) 9 14 ?
P2 Li5 Li4 132.9(4) . 14 ?
P1 Li5 Li4 55.01(13) 15 14 ?
Li6B Li5 Li4 114.3(6) . 14 ?
Li6A Li5 Li4 112.3(5) 23_545 14 ?
P2 Li5 Li4 123.5(3) 22 14 ?
P2 Li5 Li4 55.67(19) 9 14 ?
Li4 Li5 Li4 94.7(3) 22 14 ?
Li6B Li6A Li2 145.2(14) 23 . ?
Li6B Li6A Li1 126.3(13) 23 . ?
Li2 Li6A Li1 88.5(5) . . ?
Li6B Li6A Li5 71.6(13) 23 5 ?
Li2 Li6A Li5 91.3(7) . 5 ?
Li1 Li6A Li5 121.0(6) . 5 ?
Li6B Li6A P2 123.4(14) 23 4_565 ?
Li2 Li6A P2 69.9(4) . 4_565 ?
Li1 Li6A P2 61.8(3) . 4_565 ?
Li5 Li6A P2 161.2(8) 5 4_565 ?
Li6B Li6A Li5 75.6(12) 23 23 ?
Li2 Li6A Li5 88.1(5) . 23 ?
Li1 Li6A Li5 119.4(6) . 23 ?
Li5 Li6A Li5 119.6(5) 5 23 ?
P2 Li6A Li5 60.4(4) 4_565 23 ?
Li6B Li6A P2 124.5(14) 23 . ?
Li2 Li6A P2 68.7(5) . . ?
Li1 Li6A P2 61.0(3) . . ?
Li5 Li6A P2 64.2(4) 5 . ?
P2 Li6A P2 108.0(5) 4_565 . ?
Li5 Li6A P2 156.7(7) 23 . ?
Li6B Li6A P2 76.6(12) 23 18 ?
Li2 Li6A P2 68.6(4) . 18 ?
Li1 Li6A P2 157.1(7) . 18 ?
Li5 Li6A P2 61.0(4) 5 18 ?
P2 Li6A P2 108.7(5) 4_565 18 ?
Li5 Li6A P2 62.9(3) 23 18 ?
P2 Li6A P2 107.2(6) . 18 ?
Li6B Li6A Li4 75.1(12) 23 22 ?
Li2 Li6A Li4 126.3(7) . 22 ?
Li1 Li6A Li4 67.0(3) . 22 ?
Li5 Li6A Li4 66.3(4) 5 22 ?
P2 Li6A Li4 125.7(5) 4_565 22 ?
Li5 Li6A Li4 145.7(7) 23 22 ?
P2 Li6A Li4 57.6(3) . 22 ?
P2 Li6A Li4 125.6(5) 18 22 ?
Li6B Li6A Li6A 179.1(12) 23 4_565 ?
Li2 Li6A Li6A 35.6(4) . 4_565 ?
Li1 Li6A Li6A 52.9(4) . 4_565 ?
Li5 Li6A Li6A 108.5(7) 5 4_565 ?
P2 Li6A Li6A 56.7(4) 4_565 4_565 ?
Li5 Li6A Li6A 105.0(7) 23 4_565 ?
P2 Li6A Li6A 55.1(5) . 4_565 ?
P2 Li6A Li6A 104.2(3) 18 4_565 ?
Li4 Li6A Li6A 104.1(5) 22 4_565 ?
Li6B Li6A Li3 21.4(11) 23 16 ?
Li2 Li6A Li3 124.0(6) . 16 ?
Li1 Li6A Li3 147.4(7) . 16 ?
Li5 Li6A Li3 66.4(6) 5 16 ?
P2 Li6A Li3 122.7(6) 4_565 16 ?
Li5 Li6A Li3 64.7(7) 23 16 ?
P2 Li6A Li3 129.2(6) . 16 ?
P2 Li6A Li3 55.5(3) 18 16 ?
Li4 Li6A Li3 92.1(6) 22 16 ?
Li6A Li6A Li3 159.5(4) 4_565 16 ?
Li6B Li6A Li6A 120.6(13) 23 18 ?
Li2 Li6A Li6A 35.09(19) . 18 ?
Li1 Li6A Li6A 105.5(5) . 18 ?
Li5 Li6A Li6A 107.2(6) 5 18 ?
P2 Li6A Li6A 56.5(4) 4_565 18 ?
Li5 Li6A Li6A 53.0(5) 23 18 ?
P2 Li6A Li6A 103.8(5) . 18 ?
P2 Li6A Li6A 56.0(4) 18 18 ?
Li4 Li6A Li6A 161.4(6) 22 18 ?
Li6A Li6A Li6A 60.2(2) 4_565 18 ?
Li3 Li6A Li6A 101.3(7) 16 18 ?
Li6A Li6B Li3 144.7(17) 23_545 . ?
Li6A Li6B Li5 79.6(16) 23_545 16_545 ?
Li3 Li6B Li5 88.5(9) . 16_545 ?
Li6A Li6B Li5 127.8(15) 23_545 24_554 ?
Li3 Li6B Li5 87.1(11) . 24_554 ?
Li5 Li6B Li5 118.0(8) 16_545 24_554 ?
Li6A Li6B Li5 77.1(11) 23_545 . ?
Li3 Li6B Li5 82.6(11) . . ?
Li5 Li6B Li5 123.8(9) 16_545 . ?
Li5 Li6B Li5 116.8(10) 24_554 . ?
Li6A Li6B P2 76.6(12) 23_545 9 ?
Li3 Li6B P2 68.5(7) . 9 ?
Li5 Li6B P2 62.1(6) 16_545 9 ?
Li5 Li6B P2 155.6(12) 24_554 9 ?
Li5 Li6B P2 63.1(5) . 9 ?
Li6A Li6B P1 128.1(17) 23_545 . ?
Li3 Li6B P1 70.1(9) . . ?
Li5 Li6B P1 60.5(4) 16_545 . ?
Li5 Li6B P1 60.0(5) 24_554 . ?
Li5 Li6B P1 152.4(12) . . ?
P2 Li6B P1 107.8(7) 9 . ?
Li6A Li6B P2 120.8(14) 23_545 . ?
Li3 Li6B P2 67.9(9) . . ?
Li5 Li6B P2 156.2(12) 16_545 . ?
Li5 Li6B P2 61.2(6) 24_554 . ?
Li5 Li6B P2 57.2(5) . . ?
P2 Li6B P2 108.2(8) 9 . ?
P1 Li6B P2 107.1(9) . . ?
Li6A Li6B Li4 80.1(14) 23_545 . ?
Li3 Li6B Li4 125.9(10) . . ?
Li5 Li6B Li4 68.3(6) 16_545 . ?
Li5 Li6B Li4 65.4(5) 24_554 . ?
Li5 Li6B Li4 151.0(10) . . ?
P2 Li6B Li4 127.9(10) 9 . ?
P1 Li6B Li4 55.9(4) . . ?
P2 Li6B Li4 123.8(8) . . ?
Li6A Li6B Li2 20.8(9) 23_545 9 ?
Li3 Li6B Li2 124.0(10) . 9 ?
Li5 Li6B Li2 71.2(7) 16_545 9 ?
Li5 Li6B Li2 148.6(11) 24_554 9 ?
Li5 Li6B Li2 69.0(5) . 9 ?
P2 Li6B Li2 55.8(5) 9 9 ?
P1 Li6B Li2 129.7(9) . 9 ?
P2 Li6B Li2 123.2(6) . 9 ?
Li4 Li6B Li2 94.6(9) . 9 ?
Li6A Li6B Ga2 77.5(12) 23_545 . ?
Li3 Li6B Ga2 119.2(12) . . ?
Li5 Li6B Ga2 152.3(12) 16_545 . ?
Li5 Li6B Ga2 66.7(5) 24_554 . ?
Li5 Li6B Ga2 65.3(4) . . ?
P2 Li6B Ga2 126.0(6) 9 . ?
P1 Li6B Ga2 125.5(8) . . ?
P2 Li6B Ga2 51.4(4) . . ?
Li4 Li6B Ga2 92.5(7) . . ?
Li2 Li6B Ga2 91.6(6) 9 . ?
Li6A Li6B Li6B 176.0(18) 23_545 5 ?
Li3 Li6B Li6B 36.0(4) . 5 ?
Li5 Li6B Li6B 104.4(7) 16_545 5 ?
Li5 Li6B Li6B 51.2(10) 24_554 5 ?
Li5 Li6B Li6B 99.8(8) . 5 ?
P2 Li6B Li6B 104.5(6) 9 5 ?
P1 Li6B Li6B 55.5(5) . 5 ?
P2 Li6B Li6B 55.1(9) . 5 ?
Li4 Li6B Li6B 102.0(6) . 5 ?
Li2 Li6B Li6B 159.9(8) 9 5 ?
Ga2 Li6B Li6B 98.9(12) . 5 ?
Li3 Li7 Li5 87.1(15) . . ?
Li3 Li7 Li5 87.1(15) . 9 ?
Li5 Li7 Li5 119.7(3) . 9 ?
Li3 Li7 Li5 87.1(15) . 5 ?
Li5 Li7 Li5 119.7(3) . 5 ?
Li5 Li7 Li5 119.7(3) 9 5 ?
Li3 Li7 P2 65.2(11) . 9 ?
Li5 Li7 P2 64.6(5) . 9 ?
Li5 Li7 P2 58.8(5) 9 9 ?
Li5 Li7 P2 152(3) 5 9 ?
Li3 Li7 P2 65.2(11) . 5 ?
Li5 Li7 P2 152(3) . 5 ?
Li5 Li7 P2 64.6(5) 9 5 ?
Li5 Li7 P2 58.8(5) 5 5 ?
P2 Li7 P2 103.6(13) 9 5 ?
Li3 Li7 P2 65.2(11) . . ?
Li5 Li7 P2 58.8(5) . . ?
Li5 Li7 P2 152(3) 9 . ?
Li5 Li7 P2 64.6(5) 5 . ?
P2 Li7 P2 103.6(13) 9 . ?
P2 Li7 P2 103.6(13) 5 . ?
Li3 Li7 Li4 121.5(10) . 22 ?
Li5 Li7 Li4 65.3(6) . 22 ?
Li5 Li7 Li4 151(2) 9 22 ?
Li5 Li7 Li4 67.7(6) 5 22 ?
P2 Li7 Li4 128.8(3) 9 22 ?
P2 Li7 Li4 125.8(3) 5 22 ?
P2 Li7 Li4 56.3(2) . 22 ?
Li3 Li7 Li4 121.5(10) . 14 ?
Li5 Li7 Li4 67.7(6) . 14 ?
Li5 Li7 Li4 65.3(6) 9 14 ?
Li5 Li7 Li4 151(2) 5 14 ?
P2 Li7 Li4 56.3(2) 9 14 ?
P2 Li7 Li4 128.8(3) 5 14 ?
P2 Li7 Li4 125.8(3) . 14 ?
Li4 Li7 Li4 95.3(13) 22 14 ?
Li3 Li7 Li4 121.5(10) . 18 ?
Li5 Li7 Li4 151(2) . 18 ?
Li5 Li7 Li4 67.7(6) 9 18 ?
Li5 Li7 Li4 65.3(6) 5 18 ?
P2 Li7 Li4 125.8(3) 9 18 ?
P2 Li7 Li4 56.3(2) 5 18 ?
P2 Li7 Li4 128.8(3) . 18 ?
Li4 Li7 Li4 95.3(13) 22 18 ?
Li4 Li7 Li4 95.3(13) 14 18 ?
Li3 Li7 Li6B 33.4(7) . . ?
Li5 Li7 Li6B 53.7(9) . . ?
Li5 Li7 Li6B 101.6(16) 9 . ?
Li5 Li7 Li6B 105.3(17) 5 . ?
P2 Li7 Li6B 52.8(9) 9 . ?
P2 Li7 Li6B 98.6(18) 5 . ?
P2 Li7 Li6B 53.4(9) . . ?
Li4 Li7 Li6B 102.5(6) 22 . ?
Li4 Li7 Li6B 100.6(6) 14 . ?
Li4 Li7 Li6B 154.8(17) 18 . ?
Li3 Li7 Li6B 33.4(7) . 5 ?
Li5 Li7 Li6B 101.6(16) . 5 ?
Li5 Li7 Li6B 105.3(17) 9 5 ?
Li5 Li7 Li6B 53.7(9) 5 5 ?
P2 Li7 Li6B 98.6(18) 9 5 ?
P2 Li7 Li6B 53.4(9) 5 5 ?
P2 Li7 Li6B 52.8(9) . 5 ?
Li4 Li7 Li6B 100.6(6) 22 5 ?
Li4 Li7 Li6B 154.8(17) 14 5 ?
Li4 Li7 Li6B 102.5(6) 18 5 ?
Li6B Li7 Li6B 57.0(12) . 5 ?

loop_
_geom_bond_atom_site_label_1
_geom_bond_atom_site_label_2
_geom_bond_distance
_geom_bond_site_symmetry_2
_geom_bond_publ_flag
Ga1 P1 2.4450(15) 4 ?
Ga1 P1 2.4450(15) 3 ?
Ga1 P1 2.4450(15) 2 ?
Ga1 P1 2.4450(15) . ?
Ga1 Li4 3.014(8) . ?
Ga1 Li4 3.014(8) 10 ?
Ga1 Li4 3.014(8) 2 ?
Ga1 Li4 3.014(8) 5 ?
Ga1 Li4 3.014(8) 6 ?
Ga1 Li4 3.014(8) 9 ?
Ga1 Li7 3.25(6) 13_444 ?
Ga1 Li7 3.25(6) 16_545 ?
Ga2 P2 2.4633(6) . ?
Ga2 P2 2.4634(6) 24_554 ?
Ga2 P2 2.4634(6) 22 ?
Ga2 P2 2.4634(6) 3_655 ?
Ga2 Li6A 2.970(16) 2_665 ?
Ga2 Li6A 2.970(16) 21_544 ?
Ga2 Li6A 2.970(16) 23_545 ?
Ga2 Li6A 2.970(16) 4_565 ?
Ga2 Li1 2.97633(18) . ?
Ga2 Li1 2.97633(18) 21_544 ?
Ga2 Li6B 2.98(2) . ?
Ga2 Li6B 2.98(2) 22 ?
P1 Li5 2.551(8) 24_554 ?
P1 Li5 2.551(8) 20_455 ?
P1 Li5 2.551(8) 16_545 ?
P1 Li4 2.560(5) . ?
P1 Li4 2.560(5) 5 ?
P1 Li4 2.560(5) 9 ?
P1 Li6B 2.645(17) 9 ?
P1 Li6B 2.645(17) 5 ?
P1 Li6B 2.645(17) . ?
P1 Li3 2.66(2) . ?
P2 Li5 2.506(7) . ?
P2 Li1 2.5716(5) . ?
P2 Li6A 2.582(14) 4_565 ?
P2 Li2 2.5912(6) . ?
P2 Li5 2.603(10) 24_554 ?
P2 Li3 2.605(7) . ?
P2 Li6A 2.631(14) . ?
P2 Li6B 2.63(2) 5 ?
P2 Li6A 2.633(13) 19_554 ?
P2 Li4 2.652(4) 22 ?
P2 Li6B 2.66(3) . ?
Li1 Li6A 2.420(12) 4_565 ?
Li1 Li6A 2.420(12) 2_665 ?
Li1 Li6A 2.420(12) 3_655 ?
Li1 Li6A 2.420(12) . ?
Li1 P2 2.5716(6) 2_665 ?
Li1 P2 2.5716(6) 3_655 ?
Li1 P2 2.5716(5) 4_565 ?
Li1 Li4 2.939(8) 22 ?
Li1 Li4 2.939(8) 21_554 ?
Li1 Li2 2.97633(18) 2_665 ?
Li2 Li6A 1.798(16) . ?
Li2 Li6A 1.798(16) 19_554 ?
Li2 Li6A 1.798(16) 4_565 ?
Li2 Li6A 1.798(16) 18 ?
Li2 P2 2.5912(6) 19_554 ?
Li2 P2 2.5912(6) 4_565 ?
Li2 P2 2.5912(6) 18 ?
Li2 Li6B 2.88(3) 23 ?
Li2 Li6B 2.88(3) 24_554 ?
Li2 Li6B 2.88(3) 6_565 ?
Li2 Li6B 2.88(3) 5 ?
Li3 Li6B 1.85(3) . ?
Li3 Li6B 1.85(3) 9 ?
Li3 Li6B 1.85(3) 5 ?
Li3 Li7 1.96(6) . ?
Li3 P2 2.605(7) 5 ?
Li3 P2 2.605(7) 9 ?
Li3 Li6A 2.932(14) 23_545 ?
Li3 Li6A 2.932(14) 19_554 ?
Li3 Li6A 2.932(14) 15_455 ?
Li3 Li5 2.97(2) . ?
Li4 P1 2.560(5) 4 ?
Li4 P2 2.652(4) 24_554 ?
Li4 P2 2.652(4) 23_545 ?
Li4 Li6B 2.81(2) 4 ?
Li4 Li6B 2.81(2) . ?
Li4 Li5 2.852(8) 23_545 ?
Li4 Li5 2.852(8) 24_554 ?
Li4 Li6A 2.860(14) 23_545 ?
Li4 Li6A 2.860(14) 24_554 ?
Li4 Li7 2.88(3) 16_545 ?
Li4 Li7 2.88(3) 14_554 ?
Li5 Li7 2.333(11) . ?
Li5 Li6B 2.40(2) 15 ?
Li5 Li6B 2.44(3) 22 ?
Li5 Li6A 2.488(16) 9 ?
Li5 P1 2.551(8) 15 ?
Li5 Li6B 2.57(2) . ?
Li5 Li6A 2.590(15) 23_545 ?
Li5 P2 2.603(10) 22 ?
Li5 P2 2.724(9) 9 ?
Li5 Li4 2.852(8) 22 ?
Li5 Li4 2.942(6) 14 ?
Li6A Li6B 1.22(3) 23 ?
Li6A Li5 2.488(16) 5 ?
Li6A P2 2.582(14) 4_565 ?
Li6A Li5 2.590(15) 23 ?
Li6A P2 2.633(13) 18 ?
Li6A Li4 2.860(14) 22 ?
Li6A Li6A 2.92(3) 4_565 ?
Li6A Li3 2.932(14) 16 ?
Li6A Li6A 2.94(3) 18 ?
Li6B Li6A 1.22(3) 23_545 ?
Li6B Li5 2.40(2) 16_545 ?
Li6B Li5 2.44(3) 24_554 ?
Li6B P2 2.63(2) 9 ?
Li6B Li2 2.88(3) 9 ?
Li6B Li6B 2.99(4) 5 ?
Li7 Li5 2.333(11) 9 ?
Li7 Li5 2.333(11) 5 ?
Li7 P2 2.73(3) 9 ?
Li7 P2 2.73(3) 5 ?
Li7 Li4 2.88(3) 22 ?
Li7 Li4 2.88(3) 14 ?
Li7 Li4 2.88(3) 18 ?
Li7 Li6B 3.14(5) 5 ?
